data_7003885
loop_
_publ_author_name
'Robert, Dominique'
'Kondracka, Ma\/lgorzata'
'Okuda, Jun'

_publ_section_title
;
 Cationic rare-earth metal bis(tetrahydridoborato) complexes: direct
 synthesis, structure and ring-opening polymerisation activity toward
 cyclic esters
;
_journal_issue 20
_journal_name_full 'Dalton Transactions'
_journal_page_first 2667
_journal_page_last 2669
_journal_paper_doi 10.1039/b801030g
_journal_year 2008
_chemical_formula_moiety 'C20 H48 B2 Nd O5, C24 H20 B'
_chemical_formula_sum 'C44 H68 B3 Nd O5'
_chemical_formula_weight 853.65
_chemical_name_systematic
;
?
;
_space_group_IT_number 14
_symmetry_cell_setting monoclinic
_symmetry_space_group_name_Hall '-P 2ybc'
_symmetry_space_group_name_H-M 'P 1 21/c 1'
_atom_sites_solution_hydrogens geom
_atom_sites_solution_primary direct
_atom_sites_solution_secondary difmap
_audit_creation_method SHELXL-97
_cell_angle_alpha 90.00
_cell_angle_beta 90.071(9)
_cell_angle_gamma 90.00
_cell_formula_units_Z 4
_cell_length_a 13.033(2)
_cell_length_b 13.516(2)
_cell_length_c 24.968(4)
_cell_measurement_reflns_used 8451
_cell_measurement_temperature 130(2)
_cell_measurement_theta_max 28.91
_cell_measurement_theta_min 2.17
_cell_volume 4398.2(12)
_computing_cell_refinement 'Bruker SMART (2001)'
_computing_data_collection 'Bruker SMART (2001)'
_computing_data_reduction 'Bruker SAINT+ (1999)'
_computing_structure_refinement 'SHELXL-97 (Sheldrick, 1997)'
_computing_structure_solution 'SHELXS-97 (Sheldrick, 1990)'
_diffrn_ambient_temperature 130(2)
_diffrn_measured_fraction_theta_full 0.991
_diffrn_measured_fraction_theta_max 0.826
_diffrn_measurement_device_type 'CCD area detector'
_diffrn_measurement_method 'omega scans'
_diffrn_radiation_monochromator graphite
_diffrn_radiation_source 'fine-focus sealed tube'
_diffrn_radiation_type MoK\a
_diffrn_radiation_wavelength 0.71073
_diffrn_reflns_av_R_equivalents 0.0354
_diffrn_reflns_av_sigmaI/netI 0.0512
_diffrn_reflns_limit_h_max 16
_diffrn_reflns_limit_h_min -19
_diffrn_reflns_limit_k_max 17
_diffrn_reflns_limit_k_min -18
_diffrn_reflns_limit_l_max 35
_diffrn_reflns_limit_l_min -32
_diffrn_reflns_number 31868
_diffrn_reflns_theta_full 28.00
_diffrn_reflns_theta_max 31.70
_diffrn_reflns_theta_min 0.82
_exptl_absorpt_coefficient_mu 1.221
_exptl_absorpt_correction_T_max 0.7922
_exptl_absorpt_correction_T_min 0.7108
_exptl_absorpt_correction_type empirical
_exptl_absorpt_process_details Platon
_exptl_crystal_colour colourless
_exptl_crystal_density_diffrn 1.289
_exptl_crystal_density_method 'not measured'
_exptl_crystal_description block
_exptl_crystal_F_000 1788
_exptl_crystal_size_max 0.30
_exptl_crystal_size_mid 0.22
_exptl_crystal_size_min 0.20
_refine_diff_density_max 1.484
_refine_diff_density_min -0.988
_refine_diff_density_rms 0.114
_refine_ls_extinction_method none
_refine_ls_goodness_of_fit_ref 1.070
_refine_ls_hydrogen_treatment mixed
_refine_ls_matrix_type full
_refine_ls_number_parameters 497
_refine_ls_number_reflns 12299
_refine_ls_number_restraints 3
_refine_ls_restrained_S_all 1.070
_refine_ls_R_factor_all 0.0531
_refine_ls_R_factor_gt 0.0384
_refine_ls_shift/su_max 0.002
_refine_ls_shift/su_mean 0.000
_refine_ls_structure_factor_coef Fsqd
_refine_ls_weighting_details 'calc w=1/[\s^2^(Fo^2^)+(0.0354P)^2^+1.9582P] where P=(Fo^2^+2Fc^2^)/3'
_refine_ls_weighting_scheme calc
_refine_ls_wR_factor_gt 0.0814
_refine_ls_wR_factor_ref 0.0867
_reflns_number_gt 10062
_reflns_number_total 12299
_reflns_threshold_expression >2sigma(I)
_cod_data_source_file b801030g.txt
_cod_data_source_block dr1870
_cod_original_sg_symbol_Hall -P2ybc
_cod_original_sg_symbol_H-M P21/c
_cod_database_code 7003885

loop_
_symmetry_equiv_pos_as_xyz
'x, y, z'
'-x, y+1/2, -z+1/2'
'-x, -y, -z'
'x, -y-1/2, z-1/2'

loop_
_atom_site_label
_atom_site_type_symbol
_atom_site_fract_x
_atom_site_fract_y
_atom_site_fract_z
_atom_site_U_iso_or_equiv
_atom_site_adp_type
_atom_site_occupancy
_atom_site_symmetry_multiplicity
_atom_site_calc_flag
_atom_site_refinement_flags
_atom_site_disorder_assembly
_atom_site_disorder_group
Nd Nd 0.797389(11) 0.822000(10) 0.750948(18) 0.01616(4) Uani 1 1 d . . .
B1 B 0.8174(2) 1.0227(2) 0.7551(2) 0.0122(7) Uani 1 1 d D . .
H1D H 0.8578 0.9933 0.7250 0.015 Uiso 1 1 calc R . .
H1A H 0.812(2) 1.1083(13) 0.7546(17) 0.015 Uiso 1 1 d D . .
H1B H 0.837(3) 0.991(3) 0.7970(9) 0.015 Uiso 1 1 d D . .
H1C H 0.7329(15) 0.995(2) 0.7583(15) 0.015 Uiso 1 1 d D . .
B2 B 0.7725(3) 0.6210(3) 0.7456(3) 0.0254(9) Uani 1 1 d . . .
H2E H 0.7634 0.5477 0.7423 0.030 Uiso 1 1 calc R . .
H1F H 0.729(4) 0.666(3) 0.7140(19) 0.030 Uiso 1 1 d . . .
H1G H 0.840(3) 0.643(3) 0.7393(18) 0.030 Uiso 1 1 d . . .
H1H H 0.744(4) 0.648(3) 0.7774(19) 0.030 Uiso 1 1 d . . .
B3 B 0.3109(3) 0.7631(3) 1.0055(2) 0.0169(9) Uani 1 1 d . . .
O1 O 0.61063(15) 0.83719(14) 0.7505(2) 0.0211(4) Uani 1 1 d . . .
O2 O 0.7318(2) 0.8295(2) 0.84411(13) 0.0210(7) Uani 1 1 d . . .
O3 O 0.9352(2) 0.7962(2) 0.81582(12) 0.0247(7) Uani 1 1 d . . .
O4 O 0.9586(2) 0.8102(2) 0.70100(13) 0.0297(8) Uani 1 1 d . . .
O5 O 0.7599(2) 0.8467(2) 0.65452(13) 0.0252(7) Uani 1 1 d . . .
C1 C 0.5565(3) 0.9236(3) 0.72501(17) 0.0301(9) Uani 1 1 d . . .
H1I H 0.5642 0.9843 0.7469 0.036 Uiso 1 1 calc R . .
H1J H 0.5828 0.9365 0.6885 0.036 Uiso 1 1 calc R . .
C2 C 0.4497(3) 0.8902(4) 0.7237(2) 0.0396(11) Uani 1 1 d . . .
H2A H 0.4346 0.8541 0.6901 0.048 Uiso 1 1 calc R . .
H2B H 0.4018 0.9468 0.7270 0.048 Uiso 1 1 calc R . .
C3 C 0.4421(3) 0.8217(4) 0.7723(2) 0.0431(12) Uani 1 1 d . . .
H3A H 0.4342 0.8603 0.8057 0.052 Uiso 1 1 calc R . .
H3B H 0.3831 0.7760 0.7686 0.052 Uiso 1 1 calc R . .
C4 C 0.5409(3) 0.7661(3) 0.77227(18) 0.0318(9) Uani 1 1 d . . .
H4A H 0.5611 0.7465 0.8090 0.038 Uiso 1 1 calc R . .
H4B H 0.5367 0.7063 0.7495 0.038 Uiso 1 1 calc R . .
C5 C 0.6800(3) 0.9174(3) 0.86747(17) 0.0302(9) Uani 1 1 d . . .
H5A H 0.6235 0.9403 0.8440 0.036 Uiso 1 1 calc R . .
H5B H 0.7293 0.9724 0.8726 0.036 Uiso 1 1 calc R . .
C6 C 0.6392(4) 0.8817(4) 0.9204(2) 0.0433(13) Uani 1 1 d . . .
H6A H 0.5683 0.8563 0.9166 0.052 Uiso 1 1 calc R . .
H6B H 0.6396 0.9356 0.9473 0.052 Uiso 1 1 calc R . .
C7 C 0.7121(4) 0.7996(3) 0.93648(17) 0.0366(10) Uani 1 1 d . . .
H7A H 0.7751 0.8269 0.9531 0.044 Uiso 1 1 calc R . .
H7B H 0.6791 0.7535 0.9620 0.044 Uiso 1 1 calc R . .
C8 C 0.7365(3) 0.7482(3) 0.88416(16) 0.0258(8) Uani 1 1 d . . .
H8A H 0.8056 0.7179 0.8852 0.031 Uiso 1 1 calc R . .
H8B H 0.6851 0.6963 0.8761 0.031 Uiso 1 1 calc R . .
C9 C 0.9636(3) 0.8653(3) 0.85933(16) 0.0291(9) Uani 1 1 d . . .
H9A H 0.9018 0.8949 0.8759 0.035 Uiso 1 1 calc R . .
H9B H 1.0083 0.9190 0.8458 0.035 Uiso 1 1 calc R . .
C10 C 1.0198(3) 0.8009(3) 0.89854(17) 0.0327(10) Uani 1 1 d . . .
H10A H 0.9719 0.7676 0.9235 0.039 Uiso 1 1 calc R . .
H10B H 1.0708 0.8393 0.9194 0.039 Uiso 1 1 calc R . .
C11 C 1.0724(3) 0.7261(4) 0.8611(2) 0.0432(14) Uani 1 1 d . . .
H11A H 1.1346 0.7553 0.8447 0.052 Uiso 1 1 calc R . .
H11B H 1.0922 0.6656 0.8809 0.052 Uiso 1 1 calc R . .
C12 C 0.9955(4) 0.7034(4) 0.8200(2) 0.0318(11) Uani 1 1 d . . .
H12A H 0.9515 0.6474 0.8312 0.038 Uiso 1 1 calc R . .
H12B H 1.0286 0.6869 0.7855 0.038 Uiso 1 1 calc R . .
C13 C 1.0422(3) 0.8803(3) 0.70787(18) 0.0314(9) Uani 1 1 d . . .
H13A H 1.0438 0.9075 0.7447 0.038 Uiso 1 1 calc R . .
H13B H 1.0375 0.9353 0.6819 0.038 Uiso 1 1 calc R . .
C14 C 1.1323(3) 0.8169(4) 0.6972(2) 0.0396(11) Uani 1 1 d . . .
H14A H 1.1533 0.7812 0.7301 0.048 Uiso 1 1 calc R . .
H14B H 1.1909 0.8573 0.6846 0.048 Uiso 1 1 calc R . .
C15 C 1.0990(4) 0.7445(4) 0.6542(2) 0.0385(12) Uani 1 1 d . . .
H15A H 1.1139 0.7708 0.6181 0.046 Uiso 1 1 calc R . .
H15B H 1.1344 0.6801 0.6586 0.046 Uiso 1 1 calc R . .
C16 C 0.9879(4) 0.7336(5) 0.6623(3) 0.0595(19) Uani 1 1 d . . .
H16A H 0.9507 0.7430 0.6281 0.071 Uiso 1 1 calc R . .
H16B H 0.9717 0.6670 0.6765 0.071 Uiso 1 1 calc R . .
C17 C 0.8031(3) 0.9250(3) 0.61909(16) 0.0350(9) Uani 1 1 d . . .
H17A H 0.8789 0.9257 0.6211 0.042 Uiso 1 1 calc R . .
H17B H 0.7770 0.9911 0.6295 0.042 Uiso 1 1 calc R . .
C18 C 0.7678(4) 0.8984(4) 0.5639(2) 0.0485(13) Uani 1 1 d . . .
H18A H 0.7569 0.9581 0.5416 0.058 Uiso 1 1 calc R . .
H18B H 0.8176 0.8542 0.5458 0.058 Uiso 1 1 calc R . .
C19 C 0.6698(4) 0.8465(4) 0.5747(2) 0.0398(13) Uani 1 1 d . . .
H19A H 0.6502 0.8039 0.5441 0.048 Uiso 1 1 calc R . .
H19B H 0.6139 0.8946 0.5814 0.048 Uiso 1 1 calc R . .
C20 C 0.6907(3) 0.7852(3) 0.62401(16) 0.0313(9) Uani 1 1 d . . .
H20A H 0.6267 0.7721 0.6441 0.038 Uiso 1 1 calc R . .
H20B H 0.7232 0.7214 0.6145 0.038 Uiso 1 1 calc R . .
C21 C 0.2512(3) 0.8615(3) 0.98080(17) 0.0205(8) Uani 1 1 d . . .
C22 C 0.2671(4) 0.9060(3) 0.9322(2) 0.0238(11) Uani 1 1 d . . .
H22 H 0.3153 0.8759 0.9087 0.029 Uiso 1 1 calc R . .
C23 C 0.2173(4) 0.9935(3) 0.9139(2) 0.0273(11) Uani 1 1 d . . .
H23 H 0.2314 1.0197 0.8794 0.033 Uiso 1 1 calc R . .
C24 C 0.1480(3) 1.0394(3) 0.9476(2) 0.0379(11) Uani 1 1 d . . .
H24 H 0.1131 1.0977 0.9366 0.045 Uiso 1 1 calc R . .
C25 C 0.1304(3) 0.9992(3) 0.99765(19) 0.0324(9) Uani 1 1 d . . .
H25 H 0.0836 1.0306 1.0213 0.039 Uiso 1 1 calc R . .
C26 C 0.1810(3) 0.9122(3) 1.01401(17) 0.0253(8) Uani 1 1 d . . .
H26 H 0.1675 0.8867 1.0487 0.030 Uiso 1 1 calc R . .
C27 C 0.2339(3) 0.6762(3) 1.02960(16) 0.0185(7) Uani 1 1 d . . .
C28 C 0.1348(3) 0.6690(3) 1.01466(16) 0.0244(8) Uani 1 1 d . . .
H28 H 0.1067 0.7174 0.9913 0.029 Uiso 1 1 calc R . .
C29 C 0.0719(3) 0.5913(3) 1.03286(17) 0.0284(9) Uani 1 1 d . . .
H29 H 0.0026 0.5893 1.0211 0.034 Uiso 1 1 calc R . .
C30 C 0.1064(3) 0.5175(3) 1.06726(16) 0.0291(9) Uani 1 1 d . . .
H30 H 0.0624 0.4656 1.0786 0.035 Uiso 1 1 calc R . .
C31 C 0.2033(5) 0.5224(3) 1.0836(2) 0.0321(11) Uani 1 1 d . . .
H31 H 0.2300 0.4742 1.1075 0.039 Uiso 1 1 calc R . .
C32 C 0.2652(4) 0.5990(3) 1.06507(19) 0.0253(12) Uani 1 1 d . . .
H32 H 0.3344 0.6000 1.0771 0.030 Uiso 1 1 calc R . .
C33 C 0.3778(4) 0.7002(3) 0.96115(18) 0.0187(9) Uani 1 1 d . . .
C34 C 0.3483(3) 0.6799(3) 0.90895(19) 0.0243(10) Uani 1 1 d . . .
H34 H 0.2849 0.7063 0.8967 0.029 Uiso 1 1 calc R . .
C35 C 0.4057(4) 0.6233(3) 0.87351(18) 0.0289(9) Uani 1 1 d . . .
H35 H 0.3821 0.6148 0.8378 0.035 Uiso 1 1 calc R . .
C36 C 0.4939(4) 0.5805(3) 0.88882(19) 0.0296(10) Uani 1 1 d . . .
H36 H 0.5345 0.5430 0.8646 0.036 Uiso 1 1 calc R . .
C37 C 0.5223(4) 0.5937(3) 0.9411(2) 0.0297(11) Uani 1 1 d . . .
H37 H 0.5823 0.5617 0.9539 0.036 Uiso 1 1 calc R . .
C38 C 0.4664(4) 0.6522(3) 0.97586(19) 0.0234(10) Uani 1 1 d . . .
H38 H 0.4904 0.6596 1.0116 0.028 Uiso 1 1 calc R . .
C39 C 0.3810(4) 0.8114(3) 1.0515(2) 0.0219(10) Uani 1 1 d . . .
C40 C 0.3640(3) 0.8080(3) 1.10705(18) 0.0244(10) Uani 1 1 d . . .
H40 H 0.3064 0.7718 1.1196 0.029 Uiso 1 1 calc R . .
C41 C 0.4250(3) 0.8536(3) 1.1443(2) 0.0308(10) Uani 1 1 d . . .
H41 H 0.4088 0.8504 1.1814 0.037 Uiso 1 1 calc R . .
C42 C 0.5108(4) 0.9045(3) 1.1266(2) 0.0328(12) Uani 1 1 d . . .
H42 H 0.5554 0.9351 1.1517 0.039 Uiso 1 1 calc R . .
C43 C 0.5316(4) 0.9107(4) 1.0728(2) 0.0391(14) Uani 1 1 d . . .
H43 H 0.5903 0.9460 1.0607 0.047 Uiso 1 1 calc R . .
C44 C 0.4673(4) 0.8656(4) 1.0362(2) 0.0279(11) Uani 1 1 d . . .
H44 H 0.4823 0.8717 0.9991 0.033 Uiso 1 1 calc R . .

loop_
_atom_site_aniso_label
_atom_site_aniso_U_11
_atom_site_aniso_U_22
_atom_site_aniso_U_33
_atom_site_aniso_U_23
_atom_site_aniso_U_13
_atom_site_aniso_U_12
Nd 0.01450(6) 0.01656(7) 0.01741(8) -0.00023(12) -0.0004(3) -0.00119(6)
B1 0.0198(14) 0.0088(12) 0.0081(18) -0.0012(17) 0.0036(17) -0.0040(10)
B2 0.0207(15) 0.0215(17) 0.034(3) -0.003(3) -0.001(2) -0.0015(12)
B3 0.0144(15) 0.013(2) 0.023(2) 0.0005(17) 0.0040(17) 0.0009(15)
O1 0.0175(9) 0.0280(11) 0.0178(10) -0.004(2) -0.006(2) 0.0002(8)
O2 0.0226(15) 0.0197(14) 0.0207(15) 0.0039(11) 0.0032(12) 0.0049(11)
O3 0.0165(14) 0.0275(15) 0.0300(17) -0.0025(13) -0.0056(12) 0.0010(11)
O4 0.0178(14) 0.0317(17) 0.040(2) -0.0016(14) 0.0119(14) -0.0013(12)
O5 0.0223(15) 0.0306(16) 0.0226(16) 0.0011(13) -0.0032(12) -0.0075(12)
C1 0.0271(19) 0.030(2) 0.033(2) 0.0134(18) -0.0044(16) 0.0073(16)
C2 0.0201(19) 0.043(3) 0.056(3) 0.013(2) 0.0026(19) 0.0064(19)
C3 0.0226(19) 0.057(3) 0.050(3) 0.014(2) 0.0107(18) 0.006(2)
C4 0.0212(17) 0.039(2) 0.035(2) 0.0119(19) -0.0014(16) -0.0043(17)
C5 0.034(2) 0.028(2) 0.029(2) -0.0018(17) 0.0096(17) 0.0108(16)
C6 0.044(3) 0.049(3) 0.037(3) -0.008(2) 0.020(2) 0.001(2)
C7 0.045(3) 0.045(3) 0.020(2) 0.0058(18) 0.005(2) -0.011(2)
C8 0.0227(17) 0.0240(19) 0.031(2) 0.0129(17) -0.0008(16) -0.0030(15)
C9 0.0256(19) 0.032(2) 0.030(2) -0.0033(18) -0.0059(17) -0.0050(16)
C10 0.0235(19) 0.043(3) 0.031(2) 0.0031(19) -0.0110(17) -0.0060(17)
C11 0.020(2) 0.056(3) 0.054(4) 0.011(3) -0.008(2) 0.010(2)
C12 0.0201(19) 0.039(3) 0.036(3) 0.005(2) -0.0031(18) 0.0100(17)
C13 0.0202(17) 0.040(2) 0.034(2) 0.0066(19) 0.0024(16) -0.0062(17)
C14 0.0228(19) 0.045(3) 0.051(3) 0.018(2) 0.0069(19) 0.0017(19)
C15 0.027(2) 0.053(3) 0.035(3) 0.017(2) 0.009(2) 0.020(2)
C16 0.045(3) 0.066(4) 0.068(4) -0.041(3) 0.027(3) -0.013(3)
C17 0.033(2) 0.049(3) 0.023(2) 0.0101(18) -0.0002(19) -0.010(2)
C18 0.045(3) 0.071(4) 0.030(3) 0.006(3) 0.006(2) -0.004(3)
C19 0.032(3) 0.060(4) 0.028(3) -0.008(2) -0.012(2) 0.004(2)
C20 0.028(2) 0.040(2) 0.026(2) -0.0086(18) -0.0053(18) -0.0053(18)
C21 0.0100(15) 0.0172(19) 0.034(2) -0.0020(17) -0.0026(15) -0.0044(14)
C22 0.015(2) 0.020(2) 0.036(3) 0.002(2) 0.0008(19) -0.0043(18)
C23 0.025(2) 0.025(2) 0.031(2) 0.0119(19) -0.0074(19) -0.0052(18)
C24 0.029(2) 0.023(2) 0.061(3) 0.007(2) -0.017(2) 0.0043(17)
C25 0.0212(18) 0.029(2) 0.047(3) -0.0089(19) -0.0091(18) 0.0064(15)
C26 0.0176(17) 0.0264(19) 0.032(2) -0.0031(17) -0.0030(15) 0.0034(14)
C27 0.0168(16) 0.0190(19) 0.0197(19) -0.0003(16) 0.0037(13) 0.0000(14)
C28 0.0229(17) 0.027(2) 0.023(2) -0.0007(16) 0.0007(15) -0.0023(15)
C29 0.0189(17) 0.033(2) 0.033(2) -0.0050(18) -0.0011(16) -0.0111(15)
C30 0.034(2) 0.0210(19) 0.032(2) -0.0034(17) 0.0094(18) -0.0114(17)
C31 0.037(2) 0.020(2) 0.039(3) 0.0033(19) 0.006(3) 0.005(2)
C32 0.024(3) 0.022(3) 0.029(3) -0.002(2) 0.003(2) 0.000(2)
C33 0.0180(19) 0.0156(18) 0.023(2) 0.0026(16) -0.0013(16) -0.0040(15)
C34 0.0189(19) 0.026(2) 0.028(2) -0.0037(18) -0.0031(18) -0.0001(16)
C35 0.041(2) 0.026(2) 0.020(2) -0.0032(17) 0.0013(18) -0.0056(18)
C36 0.027(2) 0.021(2) 0.040(3) -0.014(2) 0.014(2) -0.0037(17)
C37 0.013(2) 0.025(2) 0.050(3) -0.008(2) 0.0044(19) 0.0038(17)
C38 0.0180(19) 0.024(2) 0.029(2) -0.0005(18) 0.0012(17) -0.0008(15)
C39 0.0116(17) 0.0148(19) 0.039(3) -0.0025(17) -0.0036(18) 0.0048(15)
C40 0.021(2) 0.022(2) 0.030(3) -0.0001(18) -0.0023(18) 0.0046(15)
C41 0.035(2) 0.023(2) 0.035(3) -0.0070(19) -0.011(2) 0.0083(17)
C42 0.024(2) 0.028(2) 0.047(3) -0.015(2) -0.015(2) 0.0066(18)
C43 0.017(2) 0.030(3) 0.070(4) -0.014(3) -0.008(2) -0.0020(19)
C44 0.019(2) 0.027(2) 0.038(3) -0.004(2) 0.0049(19) -0.0007(17)

loop_
_atom_type_symbol
_atom_type_description
_atom_type_scat_dispersion_real
_atom_type_scat_dispersion_imag
_atom_type_scat_source
C C 0.0033 0.0016 'International Tables Vol C Tables 4.2.6.8 and 6.1.1.4'
H H 0.0000 0.0000 'International Tables Vol C Tables 4.2.6.8 and 6.1.1.4'
B B 0.0013 0.0007 'International Tables Vol C Tables 4.2.6.8 and 6.1.1.4'
O O 0.0106 0.0060 'International Tables Vol C Tables 4.2.6.8 and 6.1.1.4'
Nd Nd -0.1943 3.0179 'International Tables Vol C Tables 4.2.6.8 and 6.1.1.4'

loop_
_geom_angle_atom_site_label_1
_geom_angle_atom_site_label_2
_geom_angle_atom_site_label_3
_geom_angle
_geom_angle_site_symmetry_1
_geom_angle_site_symmetry_3
_geom_angle_publ_flag
O3 Nd O1 138.37(17) . . ?
O3 Nd O4 72.40(11) . . ?
O1 Nd O4 149.11(18) . . ?
O3 Nd O5 143.84(11) . . ?
O1 Nd O5 77.79(16) . . ?
O4 Nd O5 71.49(11) . . ?
O3 Nd O2 68.79(10) . . ?
O1 Nd O2 69.93(16) . . ?
O4 Nd O2 140.95(11) . . ?
O5 Nd O2 146.85(9) . . ?
O3 Nd B1 92.66(12) . . ?
O1 Nd B1 90.68(8) . . ?
O4 Nd B1 90.12(10) . . ?
O5 Nd B1 85.50(13) . . ?
O2 Nd B1 87.52(12) . . ?
O3 Nd B2 88.72(14) . . ?
O1 Nd B2 88.01(9) . . ?
O4 Nd B2 90.70(12) . . ?
O5 Nd B2 93.63(17) . . ?
O2 Nd B2 92.59(16) . . ?
B1 Nd B2 178.56(13) . . ?
O3 Nd H1B 71.9(6) . . ?
O1 Nd H1B 97.1(8) . . ?
O4 Nd H1B 96.5(8) . . ?
O5 Nd H1B 110.4(4) . . ?
O2 Nd H1B 67.6(6) . . ?
B1 Nd H1B 24.9(4) . . ?
B2 Nd H1B 156.0(4) . . ?
O3 Nd H1C 109.5(7) . . ?
O1 Nd H1C 65.5(4) . . ?
O4 Nd H1C 112.9(5) . . ?
O5 Nd H1C 83.1(9) . . ?
O2 Nd H1C 77.0(8) . . ?
B1 Nd H1C 25.3(4) . . ?
B2 Nd H1C 153.4(4) . . ?
H1B Nd H1C 38.0(9) . . ?
O3 Nd H1F 113.0(11) . . ?
O1 Nd H1F 73.1(11) . . ?
O4 Nd H1F 93.7(11) . . ?
O5 Nd H1F 71.5(11) . . ?
O2 Nd H1F 105.0(11) . . ?
B1 Nd H1F 154.0(11) . . ?
B2 Nd H1F 24.7(11) . . ?
H1B Nd H1F 169.7(14) . . ?
H1C Nd H1F 135.0(12) . . ?
O3 Nd H1G 77.0(9) . . ?
O1 Nd H1G 107.6(9) . . ?
O4 Nd H1G 71.7(10) . . ?
O5 Nd H1G 93.5(10) . . ?
O2 Nd H1G 103.0(10) . . ?
B1 Nd H1G 161.1(10) . . ?
B2 Nd H1G 20.1(9) . . ?
H1B Nd H1G 148.8(11) . . ?
H1C Nd H1G 172.8(10) . . ?
H1F Nd H1G 37.8(13) . . ?
O3 Nd H1H 84.0(11) . . ?
O1 Nd H1H 78.9(11) . . ?
O4 Nd H1H 107.8(10) . . ?
O5 Nd H1H 108.9(11) . . ?
O2 Nd H1H 72.5(11) . . ?
B1 Nd H1H 159.6(11) . . ?
B2 Nd H1H 20.2(10) . . ?
H1B Nd H1H 138.6(12) . . ?
H1C Nd H1H 139.3(12) . . ?
H1F Nd H1H 37.5(13) . . ?
H1G Nd H1H 36.3(13) . . ?
H1B B1 H1A 113(3) . . ?
H1B B1 H1C 91(3) . . ?
H1A B1 H1C 105(2) . . ?
H1B B1 Nd 72.1(18) . . ?
H1A B1 Nd 170.5(15) . . ?
H1C B1 Nd 65.8(15) . . ?
H1B B1 H1D 114.9 . . ?
H1A B1 H1D 114.9 . . ?
H1C B1 H1D 114.9 . . ?
Nd B1 H1D 68.1 . . ?
H1B B1 H1A 113(3) . . ?
H1C B1 H1A 105(2) . . ?
Nd B1 H1A 170.5(15) . . ?
H1D B1 H1A 114.9 . . ?
H1A B1 H1B 113(3) . . ?
H1C B1 H1B 91(3) . . ?
Nd B1 H1B 72.1(18) . . ?
H1D B1 H1B 114.9 . . ?
H1A B1 H1B 113(3) . . ?
H1B B1 H1C 91(3) . . ?
H1A B1 H1C 105(2) . . ?
Nd B1 H1C 65.8(15) . . ?
H1D B1 H1C 114.9 . . ?
H1A B1 H1C 105(2) . . ?
H1B B1 H1C 91(3) . . ?
H1G B2 H1H 112(4) . . ?
H1G B2 H1F 101(3) . . ?
H1H B2 H1F 100(3) . . ?
H1G B2 Nd 66(2) . . ?
H1H B2 Nd 68(3) . . ?
H1F B2 Nd 65(2) . . ?
H1G B2 H2E 113.9 . . ?
H1H B2 H2E 113.9 . . ?
H1F B2 H2E 113.9 . . ?
Nd B2 H2E 178.1 . . ?
H1G B2 H1F 101(3) . . ?
H1H B2 H1F 100(3) . . ?
Nd B2 H1F 65(2) . . ?
H2E B2 H1F 113.9 . . ?
H1H B2 H1G 112(4) . . ?
H1F B2 H1G 101(3) . . ?
Nd B2 H1G 66(2) . . ?
H2E B2 H1G 113.9 . . ?
H1F B2 H1G 101(3) . . ?
H1G B2 H1H 112(4) . . ?
H1F B2 H1H 100(3) . . ?
Nd B2 H1H 68(3) . . ?
H2E B2 H1H 113.9 . . ?
H1F B2 H1H 100(3) . . ?
H1G B2 H1H 112(4) . . ?
C39 B3 C33 112.9(3) . . ?
C39 B3 C27 111.9(4) . . ?
C33 B3 C27 101.5(3) . . ?
C39 B3 C21 101.9(3) . . ?
C33 B3 C21 114.3(4) . . ?
C27 B3 C21 114.8(3) . . ?
C4 O1 C1 112.6(3) . . ?
C4 O1 Nd 125.1(2) . . ?
C1 O1 Nd 122.3(2) . . ?
C5 O2 C8 110.2(3) . . ?
C5 O2 Nd 123.9(2) . . ?
C8 O2 Nd 125.9(2) . . ?
C9 O3 C12 110.5(3) . . ?
C9 O3 Nd 125.4(2) . . ?
C12 O3 Nd 123.8(3) . . ?
C13 O4 C16 110.0(3) . . ?
C13 O4 Nd 122.7(2) . . ?
C16 O4 Nd 127.3(3) . . ?
C20 O5 C17 109.4(3) . . ?
C20 O5 Nd 123.9(3) . . ?
C17 O5 Nd 126.7(2) . . ?
C2 C1 O1 102.4(3) . . ?
C2 C1 H1I 111.3 . . ?
O1 C1 H1I 111.3 . . ?
C2 C1 H1J 111.3 . . ?
O1 C1 H1J 111.3 . . ?
H1I C1 H1J 109.2 . . ?
C1 C2 C3 103.4(4) . . ?
C1 C2 H2A 111.1 . . ?
C3 C2 H2A 111.1 . . ?
C1 C2 H2B 111.1 . . ?
C3 C2 H2B 111.1 . . ?
H2A C2 H2B 109.0 . . ?
C4 C3 C2 104.4(4) . . ?
C4 C3 H3A 110.9 . . ?
C2 C3 H3A 110.9 . . ?
C4 C3 H3B 110.9 . . ?
C2 C3 H3B 110.9 . . ?
H3A C3 H3B 108.9 . . ?
O1 C4 C3 102.2(3) . . ?
O1 C4 H4A 111.3 . . ?
C3 C4 H4A 111.3 . . ?
O1 C4 H4B 111.3 . . ?
C3 C4 H4B 111.3 . . ?
H4A C4 H4B 109.2 . . ?
O2 C5 C6 104.4(3) . . ?
O2 C5 H5A 110.9 . . ?
C6 C5 H5A 110.9 . . ?
O2 C5 H5B 110.9 . . ?
C6 C5 H5B 110.9 . . ?
H5A C5 H5B 108.9 . . ?
C5 C6 C7 104.2(4) . . ?
C5 C6 H6A 110.9 . . ?
C7 C6 H6A 110.9 . . ?
C5 C6 H6B 110.9 . . ?
C7 C6 H6B 110.9 . . ?
H6A C6 H6B 108.9 . . ?
C8 C7 C6 103.9(4) . . ?
C8 C7 H7A 111.0 . . ?
C6 C7 H7A 111.0 . . ?
C8 C7 H7B 111.0 . . ?
C6 C7 H7B 111.0 . . ?
H7A C7 H7B 109.0 . . ?
O2 C8 C7 103.5(3) . . ?
O2 C8 H8A 111.1 . . ?
C7 C8 H8A 111.1 . . ?
O2 C8 H8B 111.1 . . ?
C7 C8 H8B 111.1 . . ?
H8A C8 H8B 109.0 . . ?
O3 C9 C10 103.5(3) . . ?
O3 C9 H9A 111.1 . . ?
C10 C9 H9A 111.1 . . ?
O3 C9 H9B 111.1 . . ?
C10 C9 H9B 111.1 . . ?
H9A C9 H9B 109.0 . . ?
C9 C10 C11 101.7(4) . . ?
C9 C10 H10A 111.4 . . ?
C11 C10 H10A 111.4 . . ?
C9 C10 H10B 111.4 . . ?
C11 C10 H10B 111.4 . . ?
H10A C10 H10B 109.3 . . ?
C12 C11 C10 105.0(3) . . ?
C12 C11 H11A 110.7 . . ?
C10 C11 H11A 110.7 . . ?
C12 C11 H11B 110.7 . . ?
C10 C11 H11B 110.7 . . ?
H11A C11 H11B 108.8 . . ?
C11 C12 O3 103.5(4) . . ?
C11 C12 H12A 111.1 . . ?
O3 C12 H12A 111.1 . . ?
C11 C12 H12B 111.1 . . ?
O3 C12 H12B 111.1 . . ?
H12A C12 H12B 109.0 . . ?
O4 C13 C14 101.4(3) . . ?
O4 C13 H13A 111.5 . . ?
C14 C13 H13A 111.5 . . ?
O4 C13 H13B 111.5 . . ?
C14 C13 H13B 111.5 . . ?
H13A C13 H13B 109.3 . . ?
C13 C14 C15 105.9(4) . . ?
C13 C14 H14A 110.5 . . ?
C15 C14 H14A 110.5 . . ?
C13 C14 H14B 110.5 . . ?
C15 C14 H14B 110.5 . . ?
H14A C14 H14B 108.7 . . ?
C16 C15 C14 104.4(4) . . ?
C16 C15 H15A 110.9 . . ?
C14 C15 H15A 110.9 . . ?
C16 C15 H15B 110.9 . . ?
C14 C15 H15B 110.9 . . ?
H15A C15 H15B 108.9 . . ?
O4 C16 C15 106.1(4) . . ?
O4 C16 H16A 110.5 . . ?
C15 C16 H16A 110.5 . . ?
O4 C16 H16B 110.5 . . ?
C15 C16 H16B 110.5 . . ?
H16A C16 H16B 108.7 . . ?
O5 C17 C18 105.1(4) . . ?
O5 C17 H17A 110.7 . . ?
C18 C17 H17A 110.7 . . ?
O5 C17 H17B 110.7 . . ?
C18 C17 H17B 110.7 . . ?
H17A C17 H17B 108.8 . . ?
C19 C18 C17 102.1(4) . . ?
C19 C18 H18A 111.4 . . ?
C17 C18 H18A 111.4 . . ?
C19 C18 H18B 111.4 . . ?
C17 C18 H18B 111.4 . . ?
H18A C18 H18B 109.2 . . ?
C18 C19 C20 104.7(4) . . ?
C18 C19 H19A 110.8 . . ?
C20 C19 H19A 110.8 . . ?
C18 C19 H19B 110.8 . . ?
C20 C19 H19B 110.8 . . ?
H19A C19 H19B 108.9 . . ?
O5 C20 C19 103.1(4) . . ?
O5 C20 H20A 111.2 . . ?
C19 C20 H20A 111.2 . . ?
O5 C20 H20B 111.2 . . ?
C19 C20 H20B 111.2 . . ?
H20A C20 H20B 109.1 . . ?
C22 C21 C26 113.9(4) . . ?
C22 C21 B3 127.6(4) . . ?
C26 C21 B3 118.3(4) . . ?
C21 C22 C23 125.4(5) . . ?
C21 C22 H22 117.3 . . ?
C23 C22 H22 117.3 . . ?
C24 C23 C22 118.4(4) . . ?
C24 C23 H23 120.8 . . ?
C22 C23 H23 120.8 . . ?
C25 C24 C23 118.9(4) . . ?
C25 C24 H24 120.5 . . ?
C23 C24 H24 120.5 . . ?
C24 C25 C26 120.8(4) . . ?
C24 C25 H25 119.6 . . ?
C26 C25 H25 119.6 . . ?
C25 C26 C21 122.6(4) . . ?
C25 C26 H26 118.7 . . ?
C21 C26 H26 118.7 . . ?
C28 C27 C32 113.1(4) . . ?
C28 C27 B3 122.1(3) . . ?
C32 C27 B3 124.7(4) . . ?
C27 C28 C29 121.5(4) . . ?
C27 C28 H28 119.2 . . ?
C29 C28 H28 119.2 . . ?
C30 C29 C28 123.1(4) . . ?
C30 C29 H29 118.5 . . ?
C28 C29 H29 118.5 . . ?
C31 C30 C29 117.4(4) . . ?
C31 C30 H30 121.3 . . ?
C29 C30 H30 121.3 . . ?
C30 C31 C32 119.1(5) . . ?
C30 C31 H31 120.4 . . ?
C32 C31 H31 120.4 . . ?
C31 C32 C27 125.7(5) . . ?
C31 C32 H32 117.1 . . ?
C27 C32 H32 117.1 . . ?
C38 C33 C34 113.0(4) . . ?
C38 C33 B3 120.6(4) . . ?
C34 C33 B3 126.0(4) . . ?
C33 C34 C35 123.9(4) . . ?
C33 C34 H34 118.0 . . ?
C35 C34 H34 118.0 . . ?
C36 C35 C34 121.2(4) . . ?
C36 C35 H35 119.4 . . ?
C34 C35 H35 119.4 . . ?
C35 C36 C37 116.5(4) . . ?
C35 C36 H36 121.8 . . ?
C37 C36 H36 121.8 . . ?
C36 C37 C38 122.2(5) . . ?
C36 C37 H37 118.9 . . ?
C38 C37 H37 118.9 . . ?
C33 C38 C37 123.0(5) . . ?
C33 C38 H38 118.5 . . ?
C37 C38 H38 118.5 . . ?
C44 C39 C40 114.6(4) . . ?
C44 C39 B3 118.3(4) . . ?
C40 C39 B3 127.1(4) . . ?
C41 C40 C39 124.3(4) . . ?
C41 C40 H40 117.8 . . ?
C39 C40 H40 117.8 . . ?
C40 C41 C42 118.3(5) . . ?
C40 C41 H41 120.9 . . ?
C42 C41 H41 120.9 . . ?
C43 C42 C41 120.2(4) . . ?
C43 C42 H42 119.9 . . ?
C41 C42 H42 119.9 . . ?
C42 C43 C44 120.0(5) . . ?
C42 C43 H43 120.0 . . ?
C44 C43 H43 120.0 . . ?
C43 C44 C39 122.6(5) . . ?
C43 C44 H44 118.7 . . ?
C39 C44 H44 118.7 . . ?

loop_
_geom_bond_atom_site_label_1
_geom_bond_atom_site_label_2
_geom_bond_distance
_geom_bond_site_symmetry_2
_geom_bond_publ_flag
Nd O3 2.442(3) . ?
Nd O1 2.4428(19) . ?
Nd O4 2.450(3) . ?
Nd O5 2.479(3) . ?
Nd O2 2.481(3) . ?
Nd B1 2.727(3) . ?
Nd B2 2.740(4) . ?
Nd H1B 2.61(4) . ?
Nd H1C 2.49(3) . ?
Nd H1F 2.47(4) . ?
Nd H1G 2.51(4) . ?
Nd H1H 2.54(5) . ?
B1 H1B 1.157(18) . ?
B1 H1A 1.160(17) . ?
B1 H1C 1.167(17) . ?
B1 H1D 1.0000 . ?
B1 H1A 1.160(17) . ?
B1 H1B 1.157(18) . ?
B1 H1C 1.167(17) . ?
B2 H1G 0.94(4) . ?
B2 H1H 0.95(5) . ?
B2 H1F 1.14(5) . ?
B2 H2E 1.0000 . ?
B2 H1F 1.14(5) . ?
B2 H1G 0.94(4) . ?
B2 H1H 0.95(5) . ?
B3 C39 1.606(6) . ?
B3 C33 1.647(6) . ?
B3 C27 1.659(6) . ?
B3 C21 1.660(6) . ?
O1 C4 1.431(5) . ?
O1 C1 1.505(5) . ?
O2 C5 1.486(4) . ?
O2 C8 1.487(5) . ?
O3 C9 1.479(5) . ?
O3 C12 1.485(5) . ?
O4 C13 1.454(5) . ?
O4 C16 1.466(6) . ?
O5 C20 1.444(5) . ?
O5 C17 1.490(5) . ?
C1 C2 1.463(6) . ?
C1 H1I 0.9900 . ?
C1 H1J 0.9900 . ?
C2 C3 1.530(6) . ?
C2 H2A 0.9900 . ?
C2 H2B 0.9900 . ?
C3 C4 1.490(6) . ?
C3 H3A 0.9900 . ?
C3 H3B 0.9900 . ?
C4 H4A 0.9900 . ?
C4 H4B 0.9900 . ?
C5 C6 1.505(6) . ?
C5 H5A 0.9900 . ?
C5 H5B 0.9900 . ?
C6 C7 1.514(7) . ?
C6 H6A 0.9900 . ?
C6 H6B 0.9900 . ?
C7 C8 1.513(6) . ?
C7 H7A 0.9900 . ?
C7 H7B 0.9900 . ?
C8 H8A 0.9900 . ?
C8 H8B 0.9900 . ?
C9 C10 1.501(6) . ?
C9 H9A 0.9900 . ?
C9 H9B 0.9900 . ?
C10 C11 1.538(7) . ?
C10 H10A 0.9900 . ?
C10 H10B 0.9900 . ?
C11 C12 1.465(6) . ?
C11 H11A 0.9900 . ?
C11 H11B 0.9900 . ?
C12 H12A 0.9900 . ?
C12 H12B 0.9900 . ?
C13 C14 1.478(6) . ?
C13 H13A 0.9900 . ?
C13 H13B 0.9900 . ?
C14 C15 1.516(7) . ?
C14 H14A 0.9900 . ?
C14 H14B 0.9900 . ?
C15 C16 1.469(7) . ?
C15 H15A 0.9900 . ?
C15 H15B 0.9900 . ?
C16 H16A 0.9900 . ?
C16 H16B 0.9900 . ?
C17 C18 1.497(6) . ?
C17 H17A 0.9900 . ?
C17 H17B 0.9900 . ?
C18 C19 1.483(7) . ?
C18 H18A 0.9900 . ?
C18 H18B 0.9900 . ?
C19 C20 1.509(7) . ?
C19 H19A 0.9900 . ?
C19 H19B 0.9900 . ?
C20 H20A 0.9900 . ?
C20 H20B 0.9900 . ?
C21 C22 1.371(6) . ?
C21 C26 1.413(5) . ?
C22 C23 1.424(6) . ?
C22 H22 0.9500 . ?
C23 C24 1.383(7) . ?
C23 H23 0.9500 . ?
C24 C25 1.381(7) . ?
C24 H24 0.9500 . ?
C25 C26 1.408(5) . ?
C25 H25 0.9500 . ?
C26 H26 0.9500 . ?
C27 C28 1.348(5) . ?
C27 C32 1.427(6) . ?
C28 C29 1.407(5) . ?
C28 H28 0.9500 . ?
C29 C30 1.391(6) . ?
C29 H29 0.9500 . ?
C30 C31 1.328(8) . ?
C30 H30 0.9500 . ?
C31 C32 1.392(7) . ?
C31 H31 0.9500 . ?
C32 H32 0.9500 . ?
C33 C38 1.374(7) . ?
C33 C34 1.386(6) . ?
C34 C35 1.389(6) . ?
C34 H34 0.9500 . ?
C35 C36 1.342(6) . ?
C35 H35 0.9500 . ?
C36 C37 1.367(7) . ?
C36 H36 0.9500 . ?
C37 C38 1.382(6) . ?
C37 H37 0.9500 . ?
C38 H38 0.9500 . ?
C39 C44 1.396(7) . ?
C39 C40 1.405(6) . ?
C40 C41 1.369(6) . ?
C40 H40 0.9500 . ?
C41 C42 1.387(7) . ?
C41 H41 0.9500 . ?
C42 C43 1.373(8) . ?
C42 H42 0.9500 . ?
C43 C44 1.382(7) . ?
C43 H43 0.9500 . ?
C44 H44 0.9500 . ?
